data_1576458
loop_
_publ_author_name
'Radovi&#x107;, Aleksa'
'Healy, Maria C.'
'Datta, Arnadeep'
'Das, Deborshee'
'Cai, Likun'
'Diaz, Steven'
'Gogoi, Achyut Ranjan'
'Wolford, Nikki J.'
'Carpenter, Stephanie H.'
'Brenessel, William W.'
'McCamant, David'
'Gutierrez, Osvaldo'
'Neidig, Michael L.'

_publ_section_title
;
 Iron tris-mesityl: a homoleptic iron(ii) ferrate species for directed C-H
 activation.
;
_journal_issue 14
_journal_name_full 'Chemical science'
_journal_page_first 7002
_journal_page_last 7009
_journal_paper_doi 10.1039/d5sc08832a
_journal_volume 17
_journal_year 2026
_chemical_formula_moiety 'C36 H30 Fe1 N3'
_chemical_formula_sum 'C36 H30 Fe N3'
_chemical_formula_weight 560.48
_space_group_crystal_system trigonal
_space_group_IT_number 148
_space_group_name_Hall '-R 3'
_space_group_name_H-M_alt 'R -3 :H'
_atom_sites_solution_hydrogens geom
_atom_sites_solution_primary dual
_atom_sites_solution_secondary difmap
_audit_creation_date 2022-10-24
_audit_creation_method
;
Olex2 1.5
(compiled 2022.04.07 svn.rca3783a0 for OlexSys, GUI svn.r6498)
;
_audit_update_record
;
2024-07-30 deposited with the CCDC.	2026-02-04 downloaded from the CCDC.
;
_cell_angle_alpha 90
_cell_angle_beta 90
_cell_angle_gamma 120
_cell_formula_units_Z 6
_cell_length_a 15.0750(4)
_cell_length_b 15.0750(4)
_cell_length_c 28.6238(8)
_cell_measurement_reflns_used 8655
_cell_measurement_temperature 173.00(10)
_cell_measurement_theta_max 77.7080
_cell_measurement_theta_min 3.7090
_cell_volume 5633.4(3)
_computing_cell_refinement 'CrysAlisPro 1.171.42.72a (Rigaku OD, 2022)'
_computing_data_collection 'CrysAlisPro 1.171.42.72a (Rigaku OD, 2022)'
_computing_data_reduction 'CrysAlisPro 1.171.42.72a (Rigaku OD, 2022)'
_computing_molecular_graphics 'Olex2 1.5 (Dolomanov et al., 2009)'
_computing_publication_material 'Olex2 1.5 (Dolomanov et al., 2009)'
_computing_structure_refinement 'SHELXL 2019/2 (Sheldrick, 2015b)'
_computing_structure_solution 'SHELXT 2018/2 (Sheldrick, 2015a)'
_diffrn_ambient_environment N~2~
_diffrn_ambient_temperature 173.00(10)
_diffrn_detector 'Hybrid Pixel Array Detector'
_diffrn_detector_area_resol_mean 10.0000
_diffrn_detector_type HyPix
_diffrn_measured_fraction_theta_full 1.000
_diffrn_measured_fraction_theta_max 0.982
_diffrn_measurement_details
;
List of Runs (angles in degrees, time in seconds):

  # Type    Start    End  Width  t~exp~   \w     \q     \k     \f   Frames
#--------------------------------------------------------------------------
  1  \w   -119.00 -55.00   0.50    1.37    --  -47.15-151.00 -27.00  128
  2  \w    -82.00 -22.00   0.50    5.46    --  -91.75 110.00  34.00  120
  3  \w     44.00 108.00   0.50    5.46    --  113.25-110.00 -60.00  128
  4  \w    101.00 178.00   0.50    5.46    --  113.25  36.00  19.00  154
  5  \w     44.00 110.00   0.50    5.46    --  113.25-122.00 133.00  132
  6  \w    -14.00  28.00   0.50    1.37    --  -47.15  19.00 150.00   84
  7  \w    -14.00  28.00   0.50    1.37    --  -47.15  19.00 120.00   84
  8  \w    -14.00  28.00   0.50    1.37    --  -47.15  19.00   0.00   84
  9  \w     42.00  76.00   0.50    5.46    --  113.25 -61.00  30.00   68
 10  \w     42.00  76.00   0.50    5.46    --  113.25 -61.00  90.00   68
 11  \w     42.00 106.00   0.50    5.46    --  113.25 -94.00-150.00  128
 12  \w    101.00 178.00   0.50    5.46    --  113.25  30.00  60.00  154
 13  \w     44.00 111.00   0.50    5.46    --  113.25-125.00-180.00  134
 14  \w     42.00  76.00   0.50    5.46    --  113.25 -61.00-150.00   68
 15  \w     44.00 111.00   0.50    5.46    --  113.25-125.00 150.00  134
 16  \w     42.00  76.00   0.50    5.46    --  113.25 -61.00   0.00   68
 17  \w   -118.00 -32.00   0.50    1.37    --  -47.15 -57.00   0.00  172
 18  \w   -118.00 -32.00   0.50    1.37    --  -47.15 -57.00  90.00  172
 19  \w     25.00 120.00   0.50    1.37    --   47.15  77.00-180.00  190
 20  \w    100.00 163.00   0.50    5.46    --  113.25  15.00 -60.00  126
 21  \w     97.00 178.00   0.50    5.46    --  113.25  61.00 120.00  162
;
_diffrn_measurement_device 'four-circle diffractometer'
_diffrn_measurement_device_type 'XtaLAB Synergy, Dualflex, HyPix'
_diffrn_measurement_method '\w scans'
_diffrn_orient_matrix_type 'CrysAlisPro convention (1999,Acta A55,543-557)'
_diffrn_orient_matrix_UB_11 -0.1126238000
_diffrn_orient_matrix_UB_12 -0.0841406000
_diffrn_orient_matrix_UB_13 -0.0068235000
_diffrn_orient_matrix_UB_21 0.0251505000
_diffrn_orient_matrix_UB_22 -0.0192061000
_diffrn_orient_matrix_UB_23 -0.0498392000
_diffrn_orient_matrix_UB_31 0.0252512000
_diffrn_orient_matrix_UB_32 -0.0803621000
_diffrn_orient_matrix_UB_33 0.0190665000
_diffrn_radiation_monochromator mirror
_diffrn_radiation_probe x-ray
_diffrn_radiation_type 'Cu K\a'
_diffrn_radiation_wavelength 1.54184
_diffrn_reflns_av_R_equivalents 0.0323
_diffrn_reflns_av_unetI/netI 0.0179
_diffrn_reflns_Laue_measured_fraction_full 1.000
_diffrn_reflns_Laue_measured_fraction_max 0.982
_diffrn_reflns_limit_h_max 18
_diffrn_reflns_limit_h_min -17
_diffrn_reflns_limit_k_max 15
_diffrn_reflns_limit_k_min -18
_diffrn_reflns_limit_l_max 36
_diffrn_reflns_limit_l_min -36
_diffrn_reflns_number 16014
_diffrn_reflns_point_group_measured_fraction_full 1.000
_diffrn_reflns_point_group_measured_fraction_max 0.982
_diffrn_reflns_theta_full 74.504
_diffrn_reflns_theta_max 81.301
_diffrn_reflns_theta_min 3.721
_diffrn_source 'micro-focus sealed X-ray tube'
_diffrn_source_type 'PhotonJet (Cu) X-ray Source'
_exptl_absorpt_coefficient_mu 3.384
_exptl_absorpt_correction_T_max 1.00000
_exptl_absorpt_correction_T_min 0.57851
_exptl_absorpt_correction_type multi-scan
_exptl_absorpt_process_details
;
CrysAlisPro 1.171.42.72a (Rigaku Oxford Diffraction, 2022)
Empirical absorption correction using spherical harmonics,
implemented in SCALE3 ABSPACK scaling algorithm.
;
_exptl_crystal_colour 'dark red'
_exptl_crystal_colour_modifier dark
_exptl_crystal_colour_primary red
_exptl_crystal_density_diffrn 0.991
_exptl_crystal_description block
_exptl_crystal_F_000 1758
_exptl_crystal_size_max 0.326
_exptl_crystal_size_mid 0.197
_exptl_crystal_size_min 0.16
_refine_diff_density_max 0.317
_refine_diff_density_min -0.211
_refine_diff_density_rms 0.033
_refine_ls_extinction_method none
_refine_ls_goodness_of_fit_ref 1.108
_refine_ls_hydrogen_treatment constr
_refine_ls_matrix_type full
_refine_ls_number_parameters 122
_refine_ls_number_reflns 2720
_refine_ls_number_restraints 0
_refine_ls_restrained_S_all 1.108
_refine_ls_R_factor_all 0.0431
_refine_ls_R_factor_gt 0.0383
_refine_ls_shift/su_max 0.001
_refine_ls_shift/su_mean 0.000
_refine_ls_structure_factor_coef Fsqd
_refine_ls_weighting_details 'w=1/[\s^2^(Fo^2^)+(0.0651P)^2^+1.5663P] where P=(Fo^2^+2Fc^2^)/3'
_refine_ls_weighting_scheme calc
_refine_ls_wR_factor_gt 0.1111
_refine_ls_wR_factor_ref 0.1164
_reflns_Friedel_coverage 0.000
_reflns_number_gt 2384
_reflns_number_total 2720
_reflns_threshold_expression 'I > 2\s(I)'
_cod_data_source_file d5sc08832a2.cif
_cod_data_source_block neiar15
_cod_depositor_comments 'Adding full bibliography for 1576451--1576463.cif.'
_cod_original_sg_symbol_H-M 'R -3'
_cod_database_code 1576458
_shelx_shelxl_version_number 2019/2
_shelx_space_group_comment
;
The symmetry employed for this shelxl refinement is uniquely defined
by the following loop, which should always be used as a source of
symmetry information in preference to the above space-group names.
They are only intended as comments.
;
_shelx_estimated_absorpt_t_max 0.614
_shelx_estimated_absorpt_t_min 0.405
_olex2_refinement_description
;
1. Fixed Uiso
 At 1.2 times of:
  All C(H) groups
 At 1.5 times of:
  All C(H,H,H) groups
2.a Aromatic/amide H refined with riding coordinates:
 C2(H2), C3(H3), C4(H4), C5(H5), C9(H9), C10(H10), C11(H11)
2.b Idealised Me refined as rotating group:
 C12(H12A,H12B,H12C)
;
_olex2_submission_original_sample_id neiar15
_olex2_submission_special_instructions 'No special instructions were received'
_oxdiff_exptl_absorpt_empirical_details
;
Empirical correction (ABSPACK) includes:
- Absorption correction using spherical harmonics
- Frame scaling
;
_oxdiff_exptl_absorpt_empirical_full_max 1.580
_oxdiff_exptl_absorpt_empirical_full_min 0.665

loop_
_space_group_symop_operation_xyz
'x, y, z'
'-y, x-y, z'
'-x+y, -x, z'
'x+2/3, y+1/3, z+1/3'
'-y+2/3, x-y+1/3, z+1/3'
'-x+y+2/3, -x+1/3, z+1/3'
'x+1/3, y+2/3, z+2/3'
'-y+1/3, x-y+2/3, z+2/3'
'-x+y+1/3, -x+2/3, z+2/3'
'-x, -y, -z'
'y, -x+y, -z'
'x-y, x, -z'
'-x+2/3, -y+1/3, -z+1/3'
'y+2/3, -x+y+1/3, -z+1/3'
'x-y+2/3, x+1/3, -z+1/3'
'-x+1/3, -y+2/3, -z+2/3'
'y+1/3, -x+y+2/3, -z+2/3'
'x-y+1/3, x+2/3, -z+2/3'

loop_
_atom_site_label
_atom_site_type_symbol
_atom_site_fract_x
_atom_site_fract_y
_atom_site_fract_z
_atom_site_U_iso_or_equiv
_atom_site_adp_type
_atom_site_occupancy
_atom_site_site_symmetry_order
_atom_site_calc_flag
_atom_site_refinement_flags_posn
_atom_site_refinement_flags_adp
_atom_site_refinement_flags_occupancy
_atom_site_disorder_assembly
_atom_site_disorder_group
Fe1 Fe 0.333333 0.666667 0.53253(2) 0.05219(16) Uani 1 3 d S T P . .
N1 N 0.41425(11) 0.79732(11) 0.49458(5) 0.0598(3) Uani 1 1 d . . . . .
C1 C 0.45991(12) 0.72971(12) 0.56828(6) 0.0539(3) Uani 1 1 d . . . . .
C2 C 0.47964(13) 0.69412(13) 0.61009(6) 0.0574(4) Uani 1 1 d . . . . .
H2 H 0.428264 0.630453 0.622429 0.069 Uiso 1 1 calc R U . . .
C3 C 0.57104(14) 0.74832(15) 0.63395(7) 0.0647(4) Uani 1 1 d . . . . .
H3 H 0.582034 0.721600 0.662035 0.078 Uiso 1 1 calc R U . . .
C4 C 0.64669(15) 0.84181(16) 0.61680(7) 0.0724(5) Uani 1 1 d . . . . .
H4 H 0.709448 0.879771 0.633232 0.087 Uiso 1 1 calc R U . . .
C5 C 0.63042(14) 0.87951(15) 0.57573(7) 0.0703(5) Uani 1 1 d . . . . .
H5 H 0.682053 0.944047 0.564274 0.084 Uiso 1 1 calc R U . . .
C6 C 0.53929(13) 0.82430(13) 0.55076(6) 0.0586(4) Uani 1 1 d . . . . .
C7 C 0.51458(14) 0.85853(13) 0.50693(6) 0.0609(4) Uani 1 1 d . . . . .
C8 C 0.58029(16) 0.94170(14) 0.47827(7) 0.0718(5) Uani 1 1 d . . . . .
C9 C 0.5386(2) 0.96338(17) 0.43995(8) 0.0822(6) Uani 1 1 d . . . . .
H9 H 0.581497 1.020134 0.420635 0.099 Uiso 1 1 calc R U . . .
C10 C 0.43674(19) 0.90469(17) 0.42926(8) 0.0805(6) Uani 1 1 d . . . . .
H10 H 0.408040 0.921063 0.403409 0.097 Uiso 1 1 calc R U . . .
C11 C 0.37731(17) 0.82137(16) 0.45710(7) 0.0707(5) Uani 1 1 d . . . . .
H11 H 0.307009 0.779024 0.449421 0.085 Uiso 1 1 calc R U . . .
C12 C 0.69443(17) 1.00672(18) 0.48549(9) 0.0925(7) Uani 1 1 d . . . . .
H12A H 0.708042 1.052843 0.512037 0.139 Uiso 1 1 calc R U . . .
H12B H 0.726055 1.047174 0.457278 0.139 Uiso 1 1 calc R U . . .
H12C H 0.723298 0.962373 0.491831 0.139 Uiso 1 1 calc R U . . .

loop_
_atom_site_aniso_label
_atom_site_aniso_U_11
_atom_site_aniso_U_22
_atom_site_aniso_U_33
_atom_site_aniso_U_23
_atom_site_aniso_U_13
_atom_site_aniso_U_12
Fe1 0.05129(18) 0.05129(18) 0.0540(2) 0.000 0.000 0.02564(9)
N1 0.0638(8) 0.0557(8) 0.0612(8) 0.0064(6) 0.0083(6) 0.0309(7)
C1 0.0512(8) 0.0523(8) 0.0608(8) -0.0044(7) 0.0027(7) 0.0279(7)
C2 0.0524(8) 0.0579(9) 0.0630(9) -0.0046(7) -0.0018(7) 0.0283(7)
C3 0.0579(9) 0.0723(11) 0.0690(10) -0.0088(8) -0.0047(8) 0.0365(9)
C4 0.0554(10) 0.0711(11) 0.0836(13) -0.0151(10) -0.0087(9) 0.0264(9)
C5 0.0566(10) 0.0598(10) 0.0852(13) -0.0065(9) 0.0048(9) 0.0220(8)
C6 0.0538(8) 0.0522(8) 0.0689(9) -0.0040(7) 0.0071(7) 0.0257(7)
C7 0.0636(10) 0.0513(8) 0.0681(10) -0.0003(7) 0.0123(8) 0.0290(8)
C8 0.0774(12) 0.0555(9) 0.0797(12) 0.0042(8) 0.0232(10) 0.0311(9)
C9 0.0989(16) 0.0679(12) 0.0813(13) 0.0196(10) 0.0312(12) 0.0430(12)
C10 0.0951(15) 0.0796(13) 0.0735(12) 0.0206(10) 0.0158(11) 0.0488(12)
C11 0.0770(12) 0.0718(11) 0.0658(10) 0.0115(9) 0.0084(9) 0.0390(10)
C12 0.0764(14) 0.0705(13) 0.1045(17) 0.0129(12) 0.0270(12) 0.0171(11)

loop_
_atom_type_symbol
_atom_type_description
_atom_type_scat_dispersion_real
_atom_type_scat_dispersion_imag
_atom_type_scat_source
C C 0.0181 0.0091 'International Tables Vol C Tables 4.2.6.8 and 6.1.1.4'
H H 0.0000 0.0000 'International Tables Vol C Tables 4.2.6.8 and 6.1.1.4'
Fe Fe -1.1336 3.1974 'International Tables Vol C Tables 4.2.6.8 and 6.1.1.4'
N N 0.0311 0.0180 'International Tables Vol C Tables 4.2.6.8 and 6.1.1.4'

loop_
_geom_angle_atom_site_label_1
_geom_angle_atom_site_label_2
_geom_angle_atom_site_label_3
_geom_angle
_geom_angle_site_symmetry_1
_geom_angle_site_symmetry_3
_geom_angle_publ_flag
N1 Fe1 N1 94.18(6) 2_665 . ?
N1 Fe1 N1 94.18(6) 2_665 3_565 ?
N1 Fe1 N1 94.18(6) . 3_565 ?
C1 Fe1 N1 80.85(7) 2_665 2_665 ?
C1 Fe1 N1 80.85(7) . . ?
C1 Fe1 N1 90.47(6) . 3_565 ?
C1 Fe1 N1 173.44(6) . 2_665 ?
C1 Fe1 N1 173.44(6) 2_665 3_565 ?
C1 Fe1 N1 90.47(6) 3_565 2_665 ?
C1 Fe1 N1 80.85(7) 3_565 3_565 ?
C1 Fe1 N1 90.48(6) 2_665 . ?
C1 Fe1 N1 173.44(6) 3_565 . ?
C1 Fe1 C1 94.83(7) 2_665 3_565 ?
C1 Fe1 C1 94.84(7) . 3_565 ?
C1 Fe1 C1 94.84(7) 2_665 . ?
C7 N1 Fe1 116.13(11) . . ?
C11 N1 Fe1 124.07(13) . . ?
C11 N1 C7 119.60(16) . . ?
C2 C1 Fe1 127.31(13) . . ?
C2 C1 C6 116.90(15) . . ?
C6 C1 Fe1 115.74(13) . . ?
C1 C2 H2 118.8 . . ?
C3 C2 C1 122.37(17) . . ?
C3 C2 H2 118.8 . . ?
C2 C3 H3 120.1 . . ?
C2 C3 C4 119.77(18) . . ?
C4 C3 H3 120.1 . . ?
C3 C4 H4 120.2 . . ?
C5 C4 C3 119.69(18) . . ?
C5 C4 H4 120.2 . . ?
C4 C5 H5 119.5 . . ?
C4 C5 C6 121.01(18) . . ?
C6 C5 H5 119.5 . . ?
C1 C6 C7 114.78(15) . . ?
C5 C6 C1 120.20(17) . . ?
C5 C6 C7 124.96(16) . . ?
N1 C7 C6 111.84(14) . . ?
N1 C7 C8 119.89(17) . . ?
C8 C7 C6 128.26(18) . . ?
C7 C8 C12 124.3(2) . . ?
C9 C8 C7 118.2(2) . . ?
C9 C8 C12 117.4(2) . . ?
C8 C9 H9 119.3 . . ?
C10 C9 C8 121.33(19) . . ?
C10 C9 H9 119.3 . . ?
C9 C10 H10 121.0 . . ?
C9 C10 C11 117.9(2) . . ?
C11 C10 H10 121.0 . . ?
N1 C11 C10 122.8(2) . . ?
N1 C11 H11 118.6 . . ?
C10 C11 H11 118.6 . . ?
C8 C12 H12A 109.5 . . ?
C8 C12 H12B 109.5 . . ?
C8 C12 H12C 109.5 . . ?
H12A C12 H12B 109.5 . . ?
H12A C12 H12C 109.5 . . ?
H12B C12 H12C 109.5 . . ?

loop_
_geom_bond_atom_site_label_1
_geom_bond_atom_site_label_2
_geom_bond_distance
_geom_bond_site_symmetry_2
_geom_bond_publ_flag
Fe1 N1 2.0360(14) . ?
Fe1 N1 2.0359(14) 2_665 ?
Fe1 N1 2.0360(14) 3_565 ?
Fe1 C1 1.9436(17) . ?
Fe1 C1 1.9437(17) 2_665 ?
Fe1 C1 1.9436(17) 3_565 ?
N1 C7 1.367(2) . ?
N1 C11 1.340(2) . ?
C1 C2 1.403(2) . ?
C1 C6 1.418(2) . ?
C2 H2 0.9500 . ?
C2 C3 1.381(2) . ?
C3 H3 0.9500 . ?
C3 C4 1.386(3) . ?
C4 H4 0.9500 . ?
C4 C5 1.380(3) . ?
C5 H5 0.9500 . ?
C5 C6 1.395(3) . ?
C6 C7 1.473(3) . ?
C7 C8 1.409(2) . ?
C8 C9 1.382(3) . ?
C8 C12 1.509(3) . ?
C9 H9 0.9500 . ?
C9 C10 1.370(3) . ?
C10 H10 0.9500 . ?
C10 C11 1.375(3) . ?
C11 H11 0.9500 . ?
C12 H12A 0.9800 . ?
C12 H12B 0.9800 . ?
C12 H12C 0.9800 . ?

loop_
_geom_torsion_atom_site_label_1
_geom_torsion_atom_site_label_2
_geom_torsion_atom_site_label_3
_geom_torsion_atom_site_label_4
_geom_torsion
_geom_torsion_site_symmetry_1
_geom_torsion_site_symmetry_2
_geom_torsion_site_symmetry_3
_geom_torsion_site_symmetry_4
_geom_torsion_publ_flag
Fe1 N1 C7 C6 -9.07(18) . . . . ?
Fe1 N1 C7 C8 170.16(13) . . . . ?
Fe1 N1 C11 C10 -173.09(15) . . . . ?
Fe1 C1 C2 C3 -176.35(13) . . . . ?
Fe1 C1 C6 C5 175.22(13) . . . . ?
Fe1 C1 C6 C7 -2.10(19) . . . . ?
N1 C7 C8 C9 4.8(3) . . . . ?
N1 C7 C8 C12 -172.75(18) . . . . ?
C1 C2 C3 C4 0.6(3) . . . . ?
C1 C6 C7 N1 7.3(2) . . . . ?
C1 C6 C7 C8 -171.89(16) . . . . ?
C2 C1 C6 C5 -2.4(2) . . . . ?
C2 C1 C6 C7 -179.71(14) . . . . ?
C2 C3 C4 C5 -0.7(3) . . . . ?
C3 C4 C5 C6 -0.8(3) . . . . ?
C4 C5 C6 C1 2.4(3) . . . . ?
C4 C5 C6 C7 179.43(17) . . . . ?
C5 C6 C7 N1 -169.93(16) . . . . ?
C5 C6 C7 C8 10.9(3) . . . . ?
C6 C1 C2 C3 0.9(2) . . . . ?
C6 C7 C8 C9 -176.11(17) . . . . ?
C6 C7 C8 C12 6.3(3) . . . . ?
C7 N1 C11 C10 1.6(3) . . . . ?
C7 C8 C9 C10 -1.4(3) . . . . ?
C8 C9 C10 C11 -1.8(3) . . . . ?
C9 C10 C11 N1 1.8(3) . . . . ?
C11 N1 C7 C6 175.88(15) . . . . ?
C11 N1 C7 C8 -4.9(2) . . . . ?
C12 C8 C9 C10 176.3(2) . . . . ?
